data_4327202
loop_
_publ_author_name
'Yuji Kikukawa'
'Kazuya Yamaguchi'
'Mitsuhiro Hibino'
'Noritaka Mizuno'

_publ_contact_author_address
;
Department of Applied Chemistry, School of Engineering
The University of Tokyo
7-3-1 Hongo, Bunkyo-ku, Tokyo 113-8656 (Japan)
;
_publ_contact_author_email tmizuno@mail.ecc.u-tokyo.ac.jp
_publ_contact_author_fax (+)81-3-5841-7220
_publ_contact_author_name 'Noritaka Mizuno'
_publ_contact_author_phone (+)81-3-5841-7272
_publ_section_title
;
 Layered Assemblies of a Dialuminum-Substituted Silicotungstate Trimer and
 the Reversible Interlayer Cation-Exchange Properties
;
_journal_name_full 'Inorganic Chemistry'
_journal_page_first 12411
_journal_page_last 12413
_journal_paper_doi 10.1021/ic2022648
_journal_volume 50
_journal_year 2011
_chemical_absolute_configuration unk
_chemical_formula_moiety 'C48 Al6 N3 O117 Si3 W30'
_chemical_formula_sum 'C48 Al6 N3 O117 Si3 W30'
_chemical_formula_weight 8252.16
_space_group_IT_number 143
_symmetry_cell_setting trigonal
_symmetry_space_group_name_Hall 'P 3'
_symmetry_space_group_name_H-M 'P 3'
_audit_conform_dict_location ftp://ftp.iucr.org/pub/cif_core.dic
_audit_conform_dict_name cif_core.dic
_audit_conform_dict_version 2.3
_audit_creation_date 2011-11-07T19:43:29-00:00
_audit_creation_method 'WinGX routine CIF_UPDATE'
_cell_angle_alpha 90
_cell_angle_beta 90
_cell_angle_gamma 120
_cell_formula_units_Z 1
_cell_length_a 22.3183(2)
_cell_length_b 22.3183(2)
_cell_length_c 13.29250(10)
_cell_measurement_reflns_used 0
_cell_measurement_temperature 153
_cell_measurement_theta_max 0
_cell_measurement_theta_min 0
_cell_volume 5734.02(8)
_computing_molecular_graphics 'Ortep-3 for Windows (Farrugia, 1997)'
_computing_publication_material 'WinGX publication routines (Farrugia, 1999)'
_computing_structure_refinement 'SHELXL-97 (Sheldrick, 1997)'
_computing_structure_solution 'SHELXS-86 (Sheldrick, 1986)'
_diffrn_ambient_temperature 153
_diffrn_measured_fraction_theta_full 0.994
_diffrn_measured_fraction_theta_max 0.994
_diffrn_radiation_probe x-ray
_diffrn_radiation_type MoK\a
_diffrn_radiation_wavelength 0.71069
_diffrn_reflns_av_R_equivalents 0
_diffrn_reflns_limit_h_max 30
_diffrn_reflns_limit_h_min 0
_diffrn_reflns_limit_k_max 0
_diffrn_reflns_limit_k_min -26
_diffrn_reflns_limit_l_max 18
_diffrn_reflns_limit_l_min -18
_diffrn_reflns_number 10648
_diffrn_reflns_theta_full 29.57
_diffrn_reflns_theta_max 29.57
_diffrn_reflns_theta_min 1.05
_exptl_absorpt_coefficient_mu 15.08
_exptl_absorpt_correction_type none
_exptl_crystal_colour colorless
_exptl_crystal_density_diffrn 2.39
_exptl_crystal_description block
_exptl_crystal_F_000 3585
_exptl_crystal_size_max 0.2
_exptl_crystal_size_mid 0.2
_exptl_crystal_size_min 0.2
_platon_squeeze_details
;
;
_refine_diff_density_max 2.604
_refine_diff_density_min -5.837
_refine_ls_abs_structure_details 'Flack H D (1983), Acta Cryst. A39, 876-881'
_refine_ls_abs_structure_Flack 0.301(17)
_refine_ls_extinction_method none
_refine_ls_goodness_of_fit_ref 1.086
_refine_ls_hydrogen_treatment none
_refine_ls_matrix_type full
_refine_ls_number_parameters 386
_refine_ls_number_reflns 10648
_refine_ls_number_restraints 13
_refine_ls_restrained_S_all 1.086
_refine_ls_R_factor_gt 0.0743
_refine_ls_shift/su_max 0.001
_refine_ls_structure_factor_coef Fsqd
_refine_ls_weighting_details 'calc w=1/[\s^2^(Fo^2^)+(0.1665P)^2^+0.0000P] where P=(Fo^2^+2Fc^2^)/3'
_refine_ls_weighting_scheme calc
_refine_ls_wR_factor_ref 0.2038
_reflns_number_gt 9514
_reflns_number_total 10648
_reflns_threshold_expression >2sigma(I)
_cod_data_source_file ic2022648_si_003.cif
_cod_data_source_block squweezed
_cod_database_code 4327202

loop_
_symmetry_equiv_pos_as_xyz
'x, y, z'
'-y, x-y, z'
'-x+y, -x, z'

loop_
_atom_site_label
_atom_site_type_symbol
_atom_site_fract_x
_atom_site_fract_y
_atom_site_fract_z
_atom_site_U_iso_or_equiv
_atom_site_adp_type
_atom_site_occupancy
_atom_site_calc_flag
_atom_site_refinement_flags
W1 W 0.51189(4) 0.48089(4) 0.43373(7) 0.0485(2) Uani 1 d .
W2 W 0.51198(4) 0.48088(4) 0.68277(7) 0.0482(2) Uani 1 d .
W3 W 0.82139(4) 0.63568(4) 0.43354(8) 0.0485(2) Uani 1 d .
W4 W 0.82134(4) 0.63550(4) 0.68295(7) 0.0485(2) Uani 1 d .
W5 W 0.66672(5) 0.60538(5) 0.29679(6) 0.0488(2) Uani 1 d .
W6 W 0.66663(5) 0.60522(5) 0.81970(6) 0.0487(2) Uani 1 d .
W7 W 0.57979(5) 0.66758(5) 0.41861(9) 0.0556(3) Uani 1 d .
W8 W 0.57976(5) 0.66760(5) 0.69795(9) 0.0559(3) Uani 1 d .
W9 W 0.75357(5) 0.75454(4) 0.41851(9) 0.0557(3) Uani 1 d .
W10 W 0.75371(5) 0.75452(4) 0.69815(9) 0.0553(2) Uani 1 d .
Si1 Si 0.66686(18) 0.59533(18) 0.5585(4) 0.0245(6) Uani 1 d .
Al1 Al 0.5930(2) 0.4224(2) 0.5577(4) 0.0266(8) Uani 1 d .
Al2 Al 0.7400(2) 0.4957(2) 0.5580(3) 0.0253(7) Uani 1 d .
O1 O 0.6664(7) 0.4565(7) 0.4660(9) 0.039(2) Uiso 1 d .
O2 O 0.6670(6) 0.4561(6) 0.6527(9) 0.037(2) Uiso 1 d .
O3 O 0.5300(6) 0.4053(6) 0.4550(8) 0.032(2) Uiso 1 d .
O4 O 0.5304(6) 0.4051(6) 0.6584(8) 0.030(2) Uiso 1 d .
O5 O 0.8024(6) 0.5411(6) 0.4581(9) 0.034(2) Uiso 1 d .
O6 O 0.8035(5) 0.5424(5) 0.6609(8) 0.0300(19) Uiso 1 d .
O7 O 0.5970(6) 0.5187(6) 0.5590(9) 0.034(2) Uiso 1 d .
O8 O 0.7356(6) 0.5875(6) 0.5594(8) 0.032(2) Uiso 1 d .
O9 O 0.4499(11) 0.4411(11) 0.3464(15) 0.071(5) Uiso 1 d .
O10 O 0.4463(9) 0.4409(9) 0.7644(12) 0.057(3) Uiso 1 d .
O11 O 0.8863(9) 0.6602(9) 0.3492(12) 0.056(3) Uiso 1 d .
O12 O 0.8864(11) 0.6600(10) 0.7637(14) 0.068(4) Uiso 1 d .
O13 O 0.4633(7) 0.4581(7) 0.5549(10) 0.043(3) Uiso 1 d .
O14 O 0.8695(7) 0.6604(7) 0.5570(10) 0.040(3) Uiso 1 d .
O15 O 0.5932(7) 0.5213(7) 0.3505(10) 0.041(3) Uiso 1 d .
O16 O 0.5954(7) 0.5216(7) 0.7675(9) 0.039(2) Uiso 1 d .
O17 O 0.7389(7) 0.5938(7) 0.3480(9) 0.039(2) Uiso 1 d .
O18 O 0.7389(6) 0.5924(6) 0.7680(9) 0.038(2) Uiso 1 d .
O19 O 0.6661(9) 0.5824(9) 0.1624(16) 0.063(4) Uiso 1 d .
O20 O 0.6656(9) 0.5841(10) 0.9517(16) 0.063(4) Uiso 1 d .
O21 O 0.5203(7) 0.5717(7) 0.4403(10) 0.040(3) Uiso 1 d .
O22 O 0.5199(8) 0.5713(8) 0.6767(10) 0.045(3) Uiso 1 d .
O23 O 0.8143(8) 0.7177(8) 0.4373(11) 0.046(3) Uiso 1 d .
O24 O 0.8144(7) 0.7197(7) 0.6793(10) 0.042(3) Uiso 1 d .
O25 O 0.6658(6) 0.6371(6) 0.4605(10) 0.037(2) Uiso 1 d .
O26 O 0.6669(6) 0.6386(6) 0.6526(10) 0.038(2) Uiso 1 d .
O27 O 0.6026(11) 0.6383(12) 0.2981(16) 0.073(5) Uiso 1 d .
O28 O 0.6017(10) 0.6384(10) 0.8228(14) 0.066(4) Uiso 1 d .
O29 O 0.7306(10) 0.7034(10) 0.2953(14) 0.066(4) Uiso 1 d .
O30 O 0.7337(11) 0.7063(11) 0.8196(15) 0.071(5) Uiso 1 d .
O31 O 0.5787(9) 0.6837(10) 0.5553(15) 0.064(4) Uiso 1 d .
O32 O 0.7554(9) 0.7720(10) 0.5605(14) 0.061(4) Uiso 1 d .
O33 O 0.6669(10) 0.7535(10) 0.4109(15) 0.066(4) Uiso 1 d .
O34 O 0.6671(9) 0.7503(9) 0.7055(13) 0.057(4) Uiso 1 d .
O35 O 0.5252(14) 0.6954(14) 0.3788(18) 0.090(6) Uiso 1 d .
O36 O 0.5259(12) 0.6942(12) 0.7376(16) 0.078(5) Uiso 1 d .
O37 O 0.8091(12) 0.8358(11) 0.3694(16) 0.076(5) Uiso 1 d .
O38 O 0.8086(12) 0.8348(11) 0.7430(16) 0.078(5) Uiso 1 d .
O39 O 0.5821(6) 0.3331(6) 0.5585(9) 0.035(2) Uiso 1 d .
N101 N 0.6646(17) 0.9206(15) 0.557(2) 0.086(7) Uiso 1 d .
C101 C 0.7284(18) 0.9110(19) 0.549(3) 0.045(3) Uiso 0.58(2) d P
C102 C 0.7993(18) 0.9817(18) 0.554(3) 0.045(3) Uiso 0.58(2) d P
C103 C 0.8593(18) 0.9689(18) 0.585(3) 0.045(3) Uiso 0.58(2) d P
C104 C 0.9242(18) 1.0441(18) 0.580(3) 0.045(3) Uiso 0.58(2) d P
C151 C 0.755(2) 0.985(2) 0.516(4) 0.045(3) Uiso 0.42(2) d P
C152 C 0.805(3) 0.984(3) 0.604(4) 0.045(3) Uiso 0.42(2) d P
C153 C 0.858(3) 0.968(3) 0.536(4) 0.045(3) Uiso 0.42(2) d P
C154 C 0.924(3) 1.043(3) 0.525(4) 0.045(3) Uiso 0.42(2) d P
C105 C 0.6021(18) 0.8469(18) 0.563(3) 0.051(3) Uiso 0.65(2) d P
C106 C 0.5362(18) 0.8496(18) 0.549(3) 0.051(3) Uiso 0.65(2) d P
C107 C 0.4742(18) 0.7741(18) 0.561(3) 0.051(3) Uiso 0.65(2) d P
C108 C 0.4074(18) 0.7818(18) 0.532(3) 0.051(3) Uiso 0.65(2) d P
C155 C 0.572(3) 0.889(3) 0.585(5) 0.051(3) Uiso 0.35(2) d P
C156 C 0.534(3) 0.846(3) 0.604(5) 0.051(3) Uiso 0.35(2) d P
C157 C 0.467(3) 0.768(3) 0.506(5) 0.051(3) Uiso 0.35(2) d P
C158 C 0.409(3) 0.785(3) 0.581(6) 0.051(3) Uiso 0.35(2) d P
C109 C 0.626(4) 0.910(4) 0.477(5) 0.076(5) Uiso 0.46(2) d P
C110 C 0.656(4) 0.904(4) 0.391(5) 0.076(5) Uiso 0.46(2) d PD
C111 C 0.648(4) 0.953(3) 0.318(5) 0.076(5) Uiso 0.46(2) d PD
C112 C 0.687(4) 1.004(3) 0.232(5) 0.076(5) Uiso 0.46(2) d PD
C159 C 0.668(3) 0.956(3) 0.480(5) 0.076(5) Uiso 0.54(2) d P
C160 C 0.666(3) 0.942(3) 0.385(4) 0.076(5) Uiso 0.54(2) d PD
C161 C 0.715(3) 0.981(2) 0.297(4) 0.076(5) Uiso 0.54(2) d PD
C162 C 0.666(3) 0.913(3) 0.240(4) 0.076(5) Uiso 0.54(2) d PD
C113 C 0.614(6) 0.916(6) 0.612(9) 0.092(7) Uiso 0.35(2) d P
C114 C 0.662(5) 0.915(5) 0.723(9) 0.092(7) Uiso 0.35(2) d PD
C115 C 0.598(5) 0.841(4) 0.724(7) 0.092(7) Uiso 0.35(2) d PD
C116 C 0.569(6) 0.786(5) 0.808(7) 0.092(7) Uiso 0.35(2) d PD
C163 C 0.660(3) 0.958(3) 0.622(5) 0.092(7) Uiso 0.65(2) d P
C164 C 0.668(4) 0.950(4) 0.739(3) 0.092(7) Uiso 0.65(2) d PD
C165 C 0.647(3) 0.959(3) 0.846(3) 0.092(7) Uiso 0.65(2) d PD
C166 C 0.659(3) 0.994(3) 0.952(3) 0.092(7) Uiso 0.65(2) d PD

loop_
_atom_site_aniso_label
_atom_site_aniso_U_11
_atom_site_aniso_U_22
_atom_site_aniso_U_33
_atom_site_aniso_U_23
_atom_site_aniso_U_13
_atom_site_aniso_U_12
W1 0.0302(3) 0.0391(4) 0.0690(6) 0.0083(3) -0.0139(3) 0.0120(3)
W2 0.0291(3) 0.0409(4) 0.0681(6) -0.0089(3) 0.0143(3) 0.0127(3)
W3 0.0304(3) 0.0456(4) 0.0685(6) 0.0222(3) 0.0145(3) 0.0183(3)
W4 0.0291(3) 0.0446(4) 0.0692(6) -0.0234(4) -0.0143(3) 0.0164(3)
W5 0.0581(5) 0.0510(4) 0.0399(4) 0.0136(3) 0.0000(3) 0.0291(4)
W6 0.0569(5) 0.0518(4) 0.0389(4) -0.0130(3) -0.0006(3) 0.0283(4)
W7 0.0491(4) 0.0450(4) 0.0851(7) 0.0152(4) -0.0051(4) 0.0329(4)
W8 0.0468(4) 0.0465(4) 0.0867(7) -0.0149(4) 0.0046(4) 0.0325(4)
W9 0.0493(4) 0.0285(3) 0.0847(7) 0.0198(4) 0.0047(4) 0.0159(3)
W10 0.0476(4) 0.0285(3) 0.0839(7) -0.0197(4) -0.0049(4) 0.0145(3)
Si1 0.0160(14) 0.0212(15) 0.0338(17) 0.0022(15) 0.0004(12) 0.0075(12)
Al1 0.0255(18) 0.0212(16) 0.032(2) 0.0014(15) 0.0006(15) 0.0108(14)
Al2 0.0200(16) 0.0254(17) 0.031(2) -0.0043(15) -0.0018(14) 0.0117(15)

loop_
_atom_type_symbol
_atom_type_description
_atom_type_scat_dispersion_real
_atom_type_scat_dispersion_imag
_atom_type_scat_source
C C 0.0033 0.0016 'International Tables Vol C Tables 4.2.6.8 and 6.1.1.4'
N N 0.0061 0.0033 'International Tables Vol C Tables 4.2.6.8 and 6.1.1.4'
O O 0.0106 0.006 'International Tables Vol C Tables 4.2.6.8 and 6.1.1.4'
Si Si 0.0817 0.0704 'International Tables Vol C Tables 4.2.6.8 and 6.1.1.4'
W W -0.849 6.8722 'International Tables Vol C Tables 4.2.6.8 and 6.1.1.4'
Al Al 0.0645 0.0514 'International Tables Vol C Tables 4.2.6.8 and 6.1.1.4'

loop_
_geom_angle_atom_site_label_1
_geom_angle_atom_site_label_2
_geom_angle_atom_site_label_3
_geom_angle
_geom_angle_site_symmetry_1
_geom_angle_site_symmetry_3
O9 W1 O13 103.9(8) . .
O9 W1 O15 100.7(8) . .
O13 W1 O15 155.4(6) . .
O9 W1 O21 101.9(8) . .
O13 W1 O21 89.1(6) . .
O15 W1 O21 87.7(6) . .
O9 W1 O3 96.6(8) . .
O13 W1 O3 89.0(5) . .
O15 W1 O3 86.2(5) . .
O21 W1 O3 161.2(5) . .
O9 W1 O7 170.6(8) . .
O13 W1 O7 75.0(5) . .
O15 W1 O7 80.5(5) . .
O21 W1 O7 87.4(5) . .
O3 W1 O7 74.1(4) . .
O10 W2 O22 100.4(7) . .
O10 W2 O13 101.6(7) . .
O22 W2 O13 89.1(6) . .
O10 W2 O4 98.8(7) . .
O22 W2 O4 160.8(5) . .
O13 W2 O4 87.8(5) . .
O10 W2 O16 104.4(7) . .
O22 W2 O16 88.3(6) . .
O13 W2 O16 153.9(6) . .
O4 W2 O16 86.3(5) . .
O10 W2 O7 170.8(6) . .
O22 W2 O7 87.7(5) . .
O13 W2 O7 74.0(5) . .
O4 W2 O7 73.2(4) . .
O16 W2 O7 80.0(5) . .
O11 W3 O14 102.2(7) . .
O11 W3 O23 100.0(7) . .
O14 W3 O23 90.3(6) . .
O11 W3 O17 102.6(7) . .
O14 W3 O17 155.0(5) . .
O23 W3 O17 87.9(6) . .
O11 W3 O5 98.5(7) . .
O14 W3 O5 87.5(5) . .
O23 W3 O5 161.4(5) . .
O17 W3 O5 86.4(5) . .
O11 W3 O8 170.5(6) . .
O14 W3 O8 74.3(5) . .
O23 W3 O8 89.0(5) . .
O17 W3 O8 80.7(5) . .
O5 W3 O8 72.6(4) . .
O12 W4 O14 101.4(8) . .
O12 W4 O6 97.4(8) . .
O14 W4 O6 87.9(5) . .
O12 W4 O18 103.9(8) . .
O14 W4 O18 154.4(5) . .
O6 W4 O18 85.5(5) . .
O12 W4 O24 100.1(8) . .
O14 W4 O24 90.1(6) . .
O6 W4 O24 162.5(5) . .
O18 W4 O24 88.9(5) . .
O12 W4 O8 170.0(7) . .
O14 W4 O8 74.4(5) . .
O6 W4 O8 73.6(4) . .
O18 W4 O8 80.1(5) . .
O24 W4 O8 89.1(5) . .
O19 W5 O17 101.5(7) . .
O19 W5 O27 102.2(8) . .
O17 W5 O27 155.2(7) . .
O19 W5 O15 101.8(7) . .
O17 W5 O15 96.0(6) . .
O27 W5 O15 86.1(8) . .
O19 W5 O29 101.7(8) . .
O17 W5 O29 87.8(7) . .
O27 W5 O29 80.5(9) . .
O15 W5 O29 154.9(7) . .
O19 W5 O25 177.4(7) . .
O17 W5 O25 80.7(5) . .
O27 W5 O25 75.4(7) . .
O15 W5 O25 79.2(5) . .
O29 W5 O25 76.9(7) . .
O20 W6 O16 101.8(7) . .
O20 W6 O18 102.3(7) . .
O16 W6 O18 94.5(5) . .
O20 W6 O28 99.5(8) . .
O16 W6 O28 87.9(7) . .
O18 W6 O28 157.1(7) . .
O20 W6 O30 101.5(8) . .
O16 W6 O30 155.6(7) . .
O18 W6 O30 87.5(7) . .
O28 W6 O30 81.3(8) . .
O20 W6 O26 176.2(7) . .
O16 W6 O26 80.3(5) . .
O18 W6 O26 80.6(5) . .
O28 W6 O26 77.4(7) . .
O30 W6 O26 76.0(7) . .
O35 W7 O31 98.7(10) . .
O35 W7 O21 103.5(10) . .
O31 W7 O21 90.0(7) . .
O35 W7 O27 103.1(10) . .
O31 W7 O27 158.1(9) . .
O21 W7 O27 84.1(8) . .
O35 W7 O33 99.8(11) . .
O31 W7 O33 87.9(8) . .
O21 W7 O33 156.7(7) . .
O27 W7 O33 89.3(9) . .
O35 W7 O25 173.4(9) . .
O31 W7 O25 85.3(7) . .
O21 W7 O25 81.6(5) . .
O27 W7 O25 73.0(7) . .
O33 W7 O25 75.1(7) . .
O36 W8 O22 103.0(9) . .
O36 W8 O34 102.0(10) . .
O22 W8 O34 154.8(7) . .
O36 W8 O31 99.5(9) . .
O22 W8 O31 89.9(7) . .
O34 W8 O31 88.5(8) . .
O36 W8 O28 101.4(9) . .
O22 W8 O28 84.2(7) . .
O34 W8 O28 88.4(8) . .
O31 W8 O28 159.1(8) . .
O36 W8 O26 173.8(9) . .
O22 W8 O26 82.2(5) . .
O34 W8 O26 72.6(6) . .
O31 W8 O26 83.8(7) . .
O28 W8 O26 75.5(7) . .
O37 W9 O29 98.1(9) . .
O37 W9 O23 102.0(9) . .
O29 W9 O23 83.8(7) . .
O37 W9 O32 103.0(9) . .
O29 W9 O32 158.9(8) . .
O23 W9 O32 90.7(7) . .
O37 W9 O33 100.5(9) . .
O29 W9 O33 88.8(8) . .
O23 W9 O33 157.1(7) . .
O32 W9 O33 88.4(8) . .
O37 W9 O25 170.4(8) . .
O29 W9 O25 73.8(7) . .
O23 W9 O25 82.5(5) . .
O32 W9 O25 85.3(7) . .
O33 W9 O25 74.6(6) . .
O38 W10 O30 98.2(10) . .
O38 W10 O32 101.3(9) . .
O30 W10 O32 160.4(9) . .
O38 W10 O24 101.2(9) . .
O30 W10 O24 83.8(8) . .
O32 W10 O24 90.8(7) . .
O38 W10 O34 102.4(9) . .
O30 W10 O34 89.0(8) . .
O32 W10 O34 88.5(8) . .
O24 W10 O34 156.1(7) . .
O38 W10 O26 172.8(8) . .
O30 W10 O26 76.5(7) . .
O32 W10 O26 84.2(7) . .
O24 W10 O26 83.2(5) . .
O34 W10 O26 73.0(6) . .
O26 Si1 O25 106.4(6) . .
O26 Si1 O8 110.3(7) . .
O25 Si1 O8 110.9(6) . .
O26 Si1 O7 110.1(7) . .
O25 Si1 O7 109.0(6) . .
O8 Si1 O7 110.1(6) . .
O4 Al1 O3 94.3(5) . .
O4 Al1 O1 169.2(6) . .
O3 Al1 O1 91.4(6) . .
O4 Al1 O39 95.2(5) . .
O3 Al1 O39 95.9(5) . .
O1 Al1 O39 93.3(6) . .
O4 Al1 O2 91.0(5) . .
O3 Al1 O2 169.7(6) . .
O1 Al1 O2 82.0(6) . .
O39 Al1 O2 92.3(6) . .
O4 Al1 O7 81.3(5) . .
O3 Al1 O7 81.8(5) . .
O1 Al1 O7 90.5(5) . .
O39 Al1 O7 175.6(5) . .
O2 Al1 O7 90.3(5) . .
O4 Al1 Al2 131.3(4) . .
O3 Al1 Al2 131.1(4) . .
O1 Al1 Al2 40.8(4) . .
O39 Al1 Al2 96.3(4) . .
O2 Al1 Al2 41.4(4) . .
O7 Al1 Al2 88.0(4) . .
O5 Al2 O6 93.9(5) . .
O5 Al2 O39 95.8(5) . 3_665
O6 Al2 O39 95.8(5) . 3_665
O5 Al2 O1 91.8(6) . .
O6 Al2 O1 168.6(6) . .
O39 Al2 O1 93.4(6) 3_665 .
O5 Al2 O2 170.1(6) . .
O6 Al2 O2 90.5(5) . .
O39 Al2 O2 92.6(6) 3_665 .
O1 Al2 O2 82.4(6) . .
O5 Al2 O8 81.9(5) . .
O6 Al2 O8 80.9(5) . .
O39 Al2 O8 175.8(5) 3_665 .
O1 Al2 O8 90.2(5) . .
O2 Al2 O8 90.0(5) . .
O5 Al2 Al1 131.3(4) . .
O6 Al2 Al1 131.1(4) . .
O39 Al2 Al1 96.6(4) 3_665 .
O1 Al2 Al1 40.6(4) . .
O2 Al2 Al1 41.9(4) . .
O8 Al2 Al1 87.6(3) . .
Al1 O1 Al2 98.6(6) . .
Al2 O2 Al1 96.7(6) . .
Al1 O3 W1 113.1(6) . .
Al1 O4 W2 113.9(6) . .
Al2 O5 W3 114.4(6) . .
Al2 O6 W4 113.8(6) . .
Si1 O7 Al1 126.7(7) . .
Si1 O7 W2 124.0(6) . .
Al1 O7 W2 91.4(5) . .
Si1 O7 W1 123.3(6) . .
Al1 O7 W1 90.8(4) . .
W2 O7 W1 90.3(4) . .
Si1 O8 Al2 127.7(6) . .
Si1 O8 W4 123.7(6) . .
Al2 O8 W4 91.5(4) . .
Si1 O8 W3 122.6(6) . .
Al2 O8 W3 90.9(4) . .
W4 O8 W3 89.9(4) . .
W1 O13 W2 120.7(7) . .
W3 O14 W4 121.4(7) . .
W5 O15 W1 145.4(7) . .
W6 O16 W2 143.7(7) . .
W5 O17 W3 144.1(7) . .
W6 O18 W4 142.7(7) . .
W7 O21 W1 145.0(7) . .
W8 O22 W2 144.9(8) . .
W3 O23 W9 144.9(8) . .
W10 O24 W4 143.9(8) . .
Si1 O25 W5 125.8(7) . .
Si1 O25 W7 126.7(7) . .
W5 O25 W7 90.0(4) . .
Si1 O25 W9 125.1(7) . .
W5 O25 W9 89.4(4) . .
W7 O25 W9 88.2(4) . .
Si1 O26 W6 123.9(7) . .
Si1 O26 W10 127.6(7) . .
W6 O26 W10 88.6(4) . .
Si1 O26 W8 127.4(7) . .
W6 O26 W8 88.5(4) . .
W10 O26 W8 88.4(4) . .
W7 O27 W5 121.6(11) . .
W6 O28 W8 118.5(10) . .
W9 O29 W5 119.6(10) . .
W10 O30 W6 118.8(10) . .
W7 O31 W8 157.2(12) . .
W10 O32 W9 157.3(12) . .
W9 O33 W7 121.0(10) . .
W10 O34 W8 124.8(9) . .
Al2 O39 Al1 132.9(7) 2_655 .
C163 N101 C159 98(5) . .
C163 N101 C113 45(6) . .
C159 N101 C113 106(6) . .
C163 N101 C109 115(5) . .
C159 N101 C109 45(4) . .
C113 N101 C109 89(6) . .
C163 N101 C105 110(4) . .
C159 N101 C105 117(4) . .
C113 N101 C105 67(6) . .
C109 N101 C105 71(4) . .
C163 N101 C101 122(4) . .
C159 N101 C101 105(4) . .
C113 N101 C101 148(6) . .
C109 N101 C101 119(4) . .
C105 N101 C101 105(3) . .
C163 N101 C155 71(4) . .
C159 N101 C155 96(4) . .
C113 N101 C155 27(6) . .
C109 N101 C155 65(4) . .
C105 N101 C155 48(3) . .
C101 N101 C155 153(3) . .
C163 N101 C151 96(4) . .
C159 N101 C151 65(4) . .
C113 N101 C151 141(6) . .
C109 N101 C151 105(4) . .
C105 N101 C151 152(3) . .
C101 N101 C151 51(2) . .
C155 N101 C151 156(3) . .
C151 C101 N101 76(3) . .
C151 C101 C102 43(2) . .
N101 C101 C102 113(3) . .
C151 C101 C152 58(3) . .
N101 C101 C152 112(3) . .
C102 C101 C152 21.2(17) . .
C152 C102 C151 126(7) . .
C152 C102 C153 90(6) . .
C151 C102 C153 144(5) . .
C152 C102 C103 65(5) . .
C151 C102 C103 168(5) . .
C153 C102 C103 25(2) . .
C152 C102 C101 100(6) . .
C151 C102 C101 65(3) . .
C153 C102 C101 109(3) . .
C103 C102 C101 111(3) . .
C153 C103 C152 99(7) . .
C153 C103 C102 74(6) . .
C152 C103 C102 25(2) . .
C153 C103 C104 89(6) . .
C152 C103 C104 101(3) . .
C102 C103 C104 102(3) . .
C153 C103 C154 64(6) . .
C152 C103 C154 105(3) . .
C102 C103 C154 95(3) . .
C104 C103 C154 24.8(18) . .
C154 C104 C103 91(5) . .
C154 C104 C153 69(5) . .
C103 C104 C153 22.7(18) . .
C102 C151 C101 71(3) . .
C102 C151 C152 19(3) . .
C101 C151 C152 71(3) . .
C102 C151 C159 157(5) . .
C101 C151 C159 86(3) . .
C152 C151 C159 145(4) . .
C102 C151 N101 117(4) . .
C101 C151 N101 53(2) . .
C152 C151 N101 105(3) . .
C159 C151 N101 41(2) . .
C102 C152 C103 89(6) . .
C102 C152 C151 35(5) . .
C103 C152 C151 124(5) . .
C102 C152 C153 66(6) . .
C103 C152 C153 23(2) . .
C151 C152 C153 101(4) . .
C102 C152 C101 59(5) . .
C103 C152 C101 105(3) . .
C151 C152 C101 52(3) . .
C153 C152 C101 93(3) . .
C103 C153 C102 82(6) . .
C103 C153 C154 94(7) . .
C102 C153 C154 104(4) . .
C103 C153 C152 58(6) . .
C102 C153 C152 24.0(19) . .
C154 C153 C152 102(4) . .
C103 C153 C104 68(6) . .
C102 C153 C104 99(3) . .
C154 C153 C104 26(2) . .
C152 C153 C104 88(3) . .
C104 C154 C153 86(6) . .
C104 C154 C103 64(5) . .
C153 C154 C103 22(2) . .
C155 C105 C106 38(3) . .
C155 C105 N101 78(3) . .
C106 C105 N101 109(3) . .
C155 C105 C113 35(5) . .
C106 C105 C113 73(5) . .
N101 C105 C113 50(5) . .
C155 C105 C156 36(4) . .
C106 C105 C156 27(2) . .
N101 C105 C156 113(3) . .
C113 C105 C156 65(5) . .
C155 C105 C109 69(4) . .
C106 C105 C109 78(3) . .
N101 C105 C109 48(3) . .
C113 C105 C109 69(5) . .
C156 C105 C109 98(4) . .
C156 C106 C155 66(7) . .
C156 C106 C105 84(6) . .
C155 C106 C105 66(5) . .
C156 C106 C107 78(6) . .
C155 C106 C107 144(6) . .
C105 C106 C107 107(3) . .
C156 C106 C157 103(7) . .
C155 C106 C157 169(6) . .
C105 C106 C157 112(3) . .
C107 C106 C157 25(2) . .
C156 C106 C113 68(7) . .
C155 C106 C113 11(6) . .
C105 C106 C113 55(4) . .
C107 C106 C113 143(5) . .
C157 C106 C113 163(5) . .
C156 C106 C109 123(7) . .
C155 C106 C109 62(5) . .
C105 C106 C109 55(3) . .
C107 C106 C109 145(3) . .
C157 C106 C109 126(4) . .
C113 C106 C109 57(4) . .
C157 C107 C106 95(6) . .
C157 C107 C156 122(7) . .
C106 C107 C156 27(2) . .
C157 C107 C158 93(7) . .
C106 C107 C158 104(3) . .
C156 C107 C158 99(4) . .
C157 C107 C108 70(6) . .
C106 C107 C108 103(3) . .
C156 C107 C108 109(3) . .
C158 C107 C108 23(2) . .
C158 C108 C157 104(8) . .
C158 C108 C107 77(7) . .
C157 C108 C107 27(2) . .
C113 C155 C156 133(10) . .
C113 C155 C106 157(10) . .
C156 C155 C106 45(5) . .
C113 C155 C105 82(9) . .
C156 C155 C105 83(6) . .
C106 C155 C105 76(5) . .
C113 C155 C109 79(9) . .
C156 C155 C109 130(8) . .
C106 C155 C109 89(6) . .
C105 C155 C109 62(4) . .
C113 C155 N101 40(8) . .
C156 C155 N101 135(7) . .
C106 C155 N101 121(6) . .
C105 C155 N101 54(3) . .
C109 C155 N101 42(3) . .
C113 C155 C163 11(9) . .
C156 C155 C163 144(8) . .
C106 C155 C163 159(7) . .
C105 C155 C163 87(4) . .
C109 C155 C163 73(4) . .
N101 C155 C163 39(3) . .
C106 C156 C155 68(8) . .
C106 C156 C107 75(6) . .
C155 C156 C107 143(8) . .
C106 C156 C105 69(6) . .
C155 C156 C105 61(5) . .
C107 C156 C105 102(4) . .
C106 C156 C113 88(8) . .
C155 C156 C113 23(6) . .
C107 C156 C113 157(6) . .
C105 C156 C113 57(5) . .
C107 C157 C108 83(6) . .
C107 C157 C106 60(5) . .
C108 C157 C106 97(4) . .
C107 C157 C158 63(6) . .
C108 C157 C158 20(2) . .
C106 C157 C158 88(4) . .
C108 C158 C107 80(7) . .
C108 C158 C157 56(7) . .
C107 C158 C157 24(2) . .
C159 C109 N101 65(6) . .
C159 C109 C110 83(7) . .
N101 C109 C110 113(6) . .
C159 C109 C160 60(6) . .
N101 C109 C160 113(6) . .
C110 C109 C160 32(4) . .
C159 C109 C105 126(7) . .
N101 C109 C105 60(3) . .
C110 C109 C105 117(6) . .
C160 C109 C105 147(6) . .
C159 C109 C155 114(7) . .
N101 C109 C155 72(4) . .
C110 C109 C155 162(7) . .
C160 C109 C155 164(6) . .
C105 C109 C155 49(3) . .
C159 C109 C113 88(7) . .
N101 C109 C113 45(5) . .
C110 C109 C113 158(7) . .
C160 C109 C113 148(7) . .
C105 C109 C113 53(5) . .
C155 C109 C113 29(4) . .
C159 C109 C106 141(7) . .
N101 C109 C106 95(4) . .
C110 C109 C106 135(6) . .
C160 C109 C106 152(5) . .
C105 C109 C106 47(2) . .
C155 C109 C106 29(3) . .
C113 C109 C106 57(4) . .
C160 C110 C109 82(8) . .
C160 C110 C111 39(6) . .
C109 C110 C111 103(6) . .
C160 C110 C159 54(7) . .
C109 C110 C159 38(4) . .
C111 C110 C159 89(5) . .
C160 C110 C161 44(6) . .
C109 C110 C161 126(6) . .
C111 C110 C161 41(4) . .
C159 C110 C161 92(4) . .
C160 C110 C162 80(6) . .
C109 C110 C162 149(5) . .
C111 C110 C162 49(4) . .
C159 C110 C162 134(4) . .
C161 C110 C162 45.2(16) . .
C160 C111 C161 80(5) . .
C160 C111 C110 28(4) . .
C161 C111 C110 89(5) . .
C160 C111 C162 102(6) . .
C161 C111 C162 65(3) . .
C110 C111 C162 82(5) . .
C160 C111 C112 131(7) . .
C161 C111 C112 53(4) . .
C110 C111 C112 141(6) . .
C162 C111 C112 73(4) . .
C161 C112 C111 55(4) . .
C161 C112 C162 56(3) . .
C111 C112 C162 53(4) . .
C109 C159 N101 69(6) . .
C109 C159 C160 79(6) . .
N101 C159 C160 130(6) . .
C109 C159 C110 58(6) . .
N101 C159 C110 101(5) . .
C160 C159 C110 29(3) . .
C109 C159 C151 133(7) . .
N101 C159 C151 74(4) . .
C160 C159 C151 104(5) . .
C110 C159 C151 102(5) . .
C109 C159 C163 91(6) . .
N101 C159 C163 40(3) . .
C160 C159 C163 169(6) . .
C110 C159 C163 140(5) . .
C151 C159 C163 80(4) . .
C110 C160 C111 114(9) . .
C110 C160 C159 97(8) . .
C111 C160 C159 138(8) . .
C110 C160 C109 66(7) . .
C111 C160 C109 128(7) . .
C159 C160 C109 41(4) . .
C110 C160 C161 115(8) . .
C111 C160 C161 58(5) . .
C159 C160 C161 133(6) . .
C109 C160 C161 173(6) . .
C110 C160 C162 78(7) . .
C111 C160 C162 48(5) . .
C159 C160 C162 174(6) . .
C109 C160 C162 136(5) . .
C161 C160 C162 49(2) . .
C112 C161 C111 72(4) . .
C112 C161 C160 112(5) . .
C111 C161 C160 42(3) . .
C112 C161 C162 80(5) . .
C111 C161 C162 64(4) . .
C160 C161 C162 82(4) . .
C112 C161 C110 121(4) . .
C111 C161 C110 50(3) . .
C160 C161 C110 21(3) . .
C162 C161 C110 68(3) . .
C111 C162 C161 51(4) . .
C111 C162 C112 54(2) . .
C161 C162 C112 44(3) . .
C111 C162 C110 49(2) . .
C161 C162 C110 67(3) . .
C112 C162 C110 97(3) . .
C111 C162 C160 30(3) . .
C161 C162 C160 49(2) . .
C112 C162 C160 75(3) . .
C110 C162 C160 22(2) . .
C155 C113 C163 158(10) . .
C155 C113 N101 113(10) . .
C163 C113 N101 63(8) . .
C155 C113 C105 64(8) . .
C163 C113 C105 124(10) . .
N101 C113 C105 64(6) . .
C155 C113 C156 24(7) . .
C163 C113 C156 176(10) . .
N101 C113 C156 120(9) . .
C105 C113 C156 59(5) . .
C155 C113 C114 137(10) . .
C163 C113 C114 64(8) . .
N101 C113 C114 88(8) . .
C105 C113 C114 98(7) . .
C156 C113 C114 113(7) . .
C155 C113 C109 72(9) . .
C163 C113 C109 95(9) . .
N101 C113 C109 46(4) . .
C105 C113 C109 58(5) . .
C156 C113 C109 89(6) . .
C114 C113 C109 133(8) . .
C155 C113 C106 12(6) . .
C163 C113 C106 160(10) . .
N101 C113 C106 104(7) . .
C105 C113 C106 52(4) . .
C156 C113 C106 24(3) . .
C114 C113 C106 133(7) . .
C109 C113 C106 66(5) . .
C155 C113 C164 146(10) . .
C163 C113 C164 52(7) . .
N101 C113 C164 97(7) . .
C105 C113 C164 120(7) . .
C156 C113 C164 124(7) . .
C114 C113 C164 22(4) . .
C109 C113 C164 141(8) . .
C106 C113 C164 148(7) . .
C164 C114 C115 133(10) . .
C164 C114 C163 71(10) . .
C115 C114 C163 110(8) . .
C164 C114 C113 90(10) . .
C115 C114 C113 78(7) . .
C163 C114 C113 32(5) . .
C164 C114 C165 42(9) . .
C115 C114 C165 103(7) . .
C163 C114 C165 109(7) . .
C113 C114 C165 114(7) . .
C116 C115 C114 131(9) . .
C113 C163 N101 71(8) . .
C113 C163 C164 98(9) . .
N101 C163 C164 124(6) . .
C113 C163 C114 83(9) . .
N101 C163 C114 98(6) . .
C164 C163 C114 27(4) . .
C113 C163 C155 10(8) . .
N101 C163 C155 71(4) . .
C164 C163 C155 107(5) . .
C114 C163 C155 94(5) . .
C113 C163 C159 85(8) . .
N101 C163 C159 42(3) . .
C164 C163 C159 164(6) . .
C114 C163 C159 140(6) . .
C155 C163 C159 78(4) . .
C114 C164 C165 119(10) . .
C114 C164 C163 83(10) . .
C165 C164 C163 147(6) . .
C114 C164 C113 68(10) . .
C165 C164 C113 132(6) . .
C163 C164 C113 30(4) . .
C164 C165 C166 155(6) . .
C164 C165 C114 19(4) . .
C166 C165 C114 160(6) . .

loop_
_geom_bond_atom_site_label_1
_geom_bond_atom_site_label_2
_geom_bond_distance
_geom_bond_site_symmetry_2
W1 O9 1.68(2) .
W1 O13 1.865(14) .
W1 O15 1.921(13) .
W1 O21 1.943(13) .
W1 O3 1.943(11) .
W1 O7 2.342(12) .
W2 O10 1.678(17) .
W2 O22 1.937(15) .
W2 O13 1.943(14) .
W2 O4 1.957(11) .
W2 O16 1.967(13) .
W2 O7 2.328(12) .
W3 O11 1.692(17) .
W3 O14 1.886(13) .
W3 O23 1.915(15) .
W3 O17 1.958(13) .
W3 O5 1.961(11) .
W3 O8 2.358(11) .
W4 O12 1.66(2) .
W4 O14 1.916(13) .
W4 O6 1.932(11) .
W4 O18 1.953(12) .
W4 O24 1.962(14) .
W4 O8 2.336(11) .
W5 O19 1.86(2) .
W5 O17 1.881(13) .
W5 O27 1.91(2) .
W5 O15 1.909(13) .
W5 O29 1.923(19) .
W5 O25 2.291(13) .
W6 O20 1.81(2) .
W6 O16 1.878(13) .
W6 O18 1.903(13) .
W6 O28 1.930(19) .
W6 O30 1.99(2) .
W6 O26 2.342(13) .
W7 O35 1.70(3) .
W7 O31 1.86(2) .
W7 O21 1.893(13) .
W7 O27 1.89(2) .
W7 O33 1.93(2) .
W7 O25 2.401(12) .
W8 O36 1.67(2) .
W8 O22 1.901(15) .
W8 O34 1.903(18) .
W8 O31 1.93(2) .
W8 O28 1.933(19) .
W8 O26 2.415(12) .
W9 O37 1.73(2) .
W9 O29 1.914(19) .
W9 O23 1.921(15) .
W9 O32 1.923(19) .
W9 O33 1.92(2) .
W9 O25 2.425(12) .
W10 O38 1.69(2) .
W10 O30 1.87(2) .
W10 O32 1.868(19) .
W10 O24 1.885(14) .
W10 O34 1.891(18) .
W10 O26 2.409(13) .
Si1 O26 1.579(14) .
Si1 O25 1.609(13) .
Si1 O8 1.629(12) .
Si1 O7 1.640(12) .
Al1 O4 1.833(12) .
Al1 O3 1.857(12) .
Al1 O1 1.870(13) .
Al1 O39 1.884(12) .
Al1 O2 1.910(13) .
Al1 O7 2.106(12) .
Al1 Al2 2.841(5) .
Al2 O5 1.822(12) .
Al2 O6 1.867(12) .
Al2 O39 1.871(12) 3_665
Al2 O1 1.877(14) .
Al2 O2 1.892(13) .
Al2 O8 2.099(12) .
O39 Al2 1.871(12) 2_655
N101 C163 1.24(7) .
N101 C159 1.28(7) .
N101 C113 1.31(12) .
N101 C109 1.32(8) .
N101 C105 1.54(4) .
N101 C101 1.55(5) .
N101 C155 1.86(7) .
N101 C151 1.88(6) .
C101 C151 1.51(6) .
C101 C102 1.58(5) .
C101 C152 1.82(6) .
C102 C152 0.67(5) .
C102 C151 1.15(6) .
C102 C153 1.51(6) .
C102 C103 1.56(5) .
C103 C153 0.66(5) .
C103 C152 1.42(6) .
C103 C104 1.58(5) .
C103 C154 1.76(6) .
C104 C154 0.74(5) .
C104 C153 1.70(6) .
C151 C152 1.63(7) .
C151 C159 1.78(8) .
C152 C153 1.65(7) .
C153 C154 1.59(7) .
C105 C155 1.42(7) .
C105 C106 1.51(5) .
C105 C113 1.57(12) .
C105 C156 1.61(7) .
C105 C109 1.68(8) .
C106 C156 0.74(6) .
C106 C155 0.96(8) .
C106 C107 1.56(5) .
C106 C157 1.79(7) .
C106 C113 1.83(13) .
C106 C109 2.00(8) .
C107 C157 0.75(6) .
C107 C156 1.59(7) .
C107 C158 1.61(7) .
C107 C108 1.63(5) .
C108 C158 0.65(6) .
C108 C157 1.54(7) .
C155 C113 0.91(13) .
C155 C156 0.95(9) .
C155 C109 1.77(10) .
C155 C163 1.86(9) .
C156 C113 1.70(14) .
C157 C158 1.81(10) .
C109 C159 1.00(9) .
C109 C110 1.37(10) .
C109 C160 1.48(8) .
C109 C113 1.83(14) .
C110 C160 0.78(8) .
C110 C111 1.53(2) .
C110 C159 1.60(9) .
C110 C161 2.00(8) .
C110 C162 2.01(8) .
C111 C160 1.04(8) .
C111 C161 1.33(8) .
C111 C162 1.53(9) .
C111 C112 1.54(2) .
C112 C161 1.30(9) .
C112 C162 1.83(8) .
C159 C160 1.30(8) .
C159 C163 1.90(8) .
C160 C161 1.54(2) .
C160 C162 2.03(8) .
C161 C162 1.54(2) .
C113 C163 0.98(13) .
C113 C114 1.82(16) .
C113 C164 1.97(13) .
C114 C164 0.75(11) .
C114 C115 1.55(2) .
C114 C163 1.65(13) .
C114 C165 2.03(12) .
C115 C116 1.55(2) .
C163 C164 1.58(8) .
C164 C165 1.55(2) .
C165 C166 1.56(2) .

loop_
_platon_squeeze_void_nr
_platon_squeeze_void_average_x
_platon_squeeze_void_average_y
_platon_squeeze_void_average_z
_platon_squeeze_void_volume
_platon_squeeze_void_count_electrons
_platon_squeeze_void_content
1 -0.006 -0.004 0.062 2732 3806 ' '
